data_1513921
loop_
_publ_author_name
'Sonti, Rajesh'
'Dinesh, Bhimareddy'
'Basuroy, Krishnayan'
'Raghothama, Srinivasarao'
'Shamala, Narayanaswamy'
'Balaram, Padmanabhan'

_publ_section_title
;
 C12 Helices in Long Hybrid (\a\g)n Peptides Composed Entirely of
 Unconstrained Residues with Proteinogenic Side Chains.
;
_journal_issue 6
_journal_name_full 'Organic letters'
_journal_page_first 1656
_journal_page_last 1659
_journal_paper_doi 10.1021/ol500307p
_journal_volume 16
_journal_year 2014
_chemical_formula_moiety 'C71 H132 N10 O13 *2(H2O)*2(CH3OH)'
_chemical_formula_sum 'C73 H132 N10 O17'
_chemical_formula_weight 1421.89
_chemical_name_common 'Boc-[Leu-(R)Gamma Val]5-OMe'
_chemical_name_systematic
; 
 t-Butyloxycarbonyl-[leucyl-R-Gamma-valyl]5-methyl ester     
;
_space_group_IT_number 4
_symmetry_cell_setting monoclinic
_symmetry_space_group_name_Hall 'P 2yb'
_symmetry_space_group_name_H-M 'P 1 21 1'
_atom_sites_solution_hydrogens geom
_atom_sites_solution_primary direct
_atom_sites_solution_secondary difmap
_audit_creation_method SHELXL-97
_cell_angle_alpha 90.00
_cell_angle_beta 100.61(3)
_cell_angle_gamma 90.00
_cell_formula_units_Z 2
_cell_length_a 10.649(8)
_cell_length_b 19.364(14)
_cell_length_c 22.911(16)
_cell_measurement_temperature 296(2)
_cell_volume 4644(6)
_computing_data_collection SMART
_computing_data_reduction SAINT
_computing_structure_refinement 'SHELXL-97 (Sheldrick, 1997)'
_computing_structure_solution 'SHELXS-97 (Sheldrick, 1990)'
_diffrn_ambient_temperature 296(2)
_diffrn_measured_fraction_theta_full 0.887
_diffrn_measured_fraction_theta_max 0.887
_diffrn_measurement_device_type 'Bruker Axs Kappa ApexII CCD with Mo source'
_diffrn_measurement_method 'omega and phi scann'
_diffrn_radiation_monochromator graphite
_diffrn_radiation_source 'fine-focus sealed tube'
_diffrn_radiation_type MoK\a
_diffrn_radiation_wavelength 0.71073
_diffrn_reflns_av_R_equivalents 0.2392
_diffrn_reflns_av_sigmaI/netI 0.4989
_diffrn_reflns_limit_h_max 14
_diffrn_reflns_limit_h_min -5
_diffrn_reflns_limit_k_max 27
_diffrn_reflns_limit_k_min -26
_diffrn_reflns_limit_l_max 30
_diffrn_reflns_limit_l_min -32
_diffrn_reflns_number 33499
_diffrn_reflns_theta_full 30.70
_diffrn_reflns_theta_max 30.70
_diffrn_reflns_theta_min 2.09
_exptl_absorpt_coefficient_mu 0.072
_exptl_absorpt_correction_type none
_exptl_crystal_colour colourless
_exptl_crystal_density_diffrn 1.017
_exptl_crystal_density_method 'not measured'
_exptl_crystal_description 'rectangular block'
_exptl_crystal_F_000 1552
_exptl_crystal_size_max 0.52
_exptl_crystal_size_mid 0.40
_exptl_crystal_size_min 0.12
_refine_diff_density_max 0.492
_refine_diff_density_min -0.255
_refine_diff_density_rms 0.060
_refine_ls_abs_structure_details 'Flack H D (1983), Acta Cryst. A39, 876-881'
_refine_ls_abs_structure_Flack 10(10)
_refine_ls_extinction_method none
_refine_ls_goodness_of_fit_ref 0.876
_refine_ls_hydrogen_treatment mixed
_refine_ls_matrix_type full
_refine_ls_number_parameters 929
_refine_ls_number_reflns 13144
_refine_ls_number_restraints 106
_refine_ls_restrained_S_all 0.874
_refine_ls_R_factor_all 0.4246
_refine_ls_R_factor_gt 0.1178
_refine_ls_shift/su_max 0.009
_refine_ls_shift/su_mean 0.001
_refine_ls_structure_factor_coef Fsqd
_refine_ls_weighting_details 'calc w=1/[\s^2^(Fo^2^)+(0.1526P)^2^+0.0000P] where P=(Fo^2^+2Fc^2^)/3'
_refine_ls_weighting_scheme calc
_refine_ls_wR_factor_gt 0.2571
_refine_ls_wR_factor_ref 0.4086
_reflns_number_gt 2596
_reflns_number_total 13144
_reflns_threshold_expression >2sigma(I)
_cod_data_source_file ol500307p_si_002.cif
_cod_data_source_block lgv1011
_cod_depositor_comments
;
The following automatic conversions were performed:
'_atom_site_symetry_multiplicity' tag replaced with
'_atom_site_symmetry_multiplicity'.

Automatic conversion script
Id: cif_correct_tags 1440 2010-10-19 06:21:57Z saulius 
;
_cod_original_sg_symbol_H-M P21
_cod_database_code 1513921

loop_
_symmetry_equiv_pos_as_xyz
'x, y, z'
'-x, y+1/2, -z'

loop_
_atom_site_label
_atom_site_type_symbol
_atom_site_fract_x
_atom_site_fract_y
_atom_site_fract_z
_atom_site_U_iso_or_equiv
_atom_site_adp_type
_atom_site_occupancy
_atom_site_symmetry_multiplicity
_atom_site_calc_flag
_atom_site_refinement_flags
_atom_site_disorder_assembly
_atom_site_disorder_group
C10G C -0.3755(17) 0.6912(8) 0.0809(6) 0.091(5) Uani 1 1 d D . .
H10G H -0.4147 0.7077 0.0413 0.109 Uiso 0.68(2) 1 calc PR A 1
H1G0 H -0.4182 0.6896 0.0392 0.109 Uiso 0.32(2) 1 d PR A 2
C10D C -0.396(3) 0.6134(11) 0.0771(9) 0.136(8) Uani 0.68(2) 1 d PDU A 1
H1D0 H -0.4875 0.6030 0.0715 0.163 Uiso 0.68(2) 1 calc PR A 1
C10E C -0.326(3) 0.5808(12) 0.1359(10) 0.135(9) Uani 0.68(2) 1 d PDU A 1
H1A0 H -0.3422 0.5320 0.1352 0.202 Uiso 0.68(2) 1 calc PR A 1
H1B0 H -0.3574 0.6013 0.1686 0.202 Uiso 0.68(2) 1 calc PR A 1
H1C0 H -0.2362 0.5890 0.1402 0.202 Uiso 0.68(2) 1 calc PR A 1
C20E C -0.340(4) 0.5825(13) 0.0259(11) 0.151(11) Uani 0.68(2) 1 d PDU A 1
H20A H -0.3549 0.5336 0.0241 0.227 Uiso 0.68(2) 1 calc PR A 1
H20B H -0.2495 0.5911 0.0325 0.227 Uiso 0.68(2) 1 calc PR A 1
H20C H -0.3797 0.6034 -0.0108 0.227 Uiso 0.68(2) 1 calc PR A 1
C1D0 C -0.352(4) 0.6197(16) 0.111(2) 0.137(10) Uani 0.32(2) 1 d PDU A 2
H10D H -0.3079 0.6223 0.1526 0.164 Uiso 0.32(2) 1 calc PR A 2
C1E0 C -0.286(7) 0.571(2) 0.073(3) 0.139(12) Uani 0.32(2) 1 d PDU A 2
H1E1 H -0.1979 0.5840 0.0764 0.209 Uiso 0.32(2) 1 calc PR A 2
H1E2 H -0.3277 0.5744 0.0322 0.209 Uiso 0.32(2) 1 calc PR A 2
H1E3 H -0.2911 0.5244 0.0864 0.209 Uiso 0.32(2) 1 calc PR A 2
C2E0 C -0.475(6) 0.577(2) 0.102(3) 0.126(12) Uani 0.32(2) 1 d PDU A 2
H21E H -0.5351 0.5980 0.1233 0.188 Uiso 0.32(2) 1 calc PR A 2
H22E H -0.4558 0.5309 0.1178 0.188 Uiso 0.32(2) 1 calc PR A 2
H23E H -0.5112 0.5740 0.0609 0.188 Uiso 0.32(2) 1 calc PR A 2
O2 O 0.3660(10) 0.8655(4) 0.6679(4) 0.069(2) Uani 1 1 d . . .
O7 O -0.1845(10) 0.7387(5) 0.2149(4) 0.074(3) Uani 1 1 d . . .
O4 O 0.0731(11) 0.7045(5) 0.5449(5) 0.095(3) Uani 1 1 d . . .
C8A C 0.0905(13) 0.8255(7) 0.2144(5) 0.062(3) Uani 1 1 d . . .
H8A1 H 0.1788 0.8357 0.2123 0.075 Uiso 1 1 calc R . .
H8A2 H 0.0882 0.7796 0.2311 0.075 Uiso 1 1 calc R . .
O5 O 0.0542(10) 0.8127(5) 0.4168(4) 0.075(3) Uani 1 1 d . . .
N7 N -0.0267(12) 0.6644(5) 0.3520(4) 0.063(3) Uani 1 1 d . . .
H7 H -0.0484 0.6746 0.3853 0.076 Uiso 1 1 calc R . .
N3 N 0.5743(11) 0.8365(5) 0.6951(4) 0.059(3) Uani 1 1 d . . .
H3 H 0.6358 0.8273 0.7240 0.071 Uiso 1 1 calc R . .
C6A C 0.1802(14) 0.6426(7) 0.4106(6) 0.072(4) Uani 1 1 d . . .
H6A1 H 0.1959 0.5944 0.4210 0.086 Uiso 1 1 calc R . .
H6A2 H 0.1400 0.6637 0.4409 0.086 Uiso 1 1 calc R . .
C3A C 0.5919(14) 0.8278(7) 0.6352(5) 0.065(4) Uani 1 1 d . . .
H3A H 0.5642 0.8707 0.6141 0.078 Uiso 1 1 calc R . .
N5 N 0.1904(11) 0.8015(6) 0.5707(4) 0.064(3) Uani 1 1 d . . .
H5 H 0.2521 0.8199 0.5953 0.077 Uiso 1 1 calc R . .
O3 O 0.4902(10) 0.7759(5) 0.5452(4) 0.082(3) Uani 1 1 d . . .
C5A C 0.1287(13) 0.8407(6) 0.5184(5) 0.054(3) Uani 1 1 d . . .
H5A H 0.0368 0.8411 0.5187 0.064 Uiso 1 1 calc R . .
O6 O 0.1303(10) 0.6387(6) 0.3045(4) 0.089(3) Uani 1 1 d . . .
N1 N 0.7859(12) 0.7567(5) 0.8709(4) 0.063(3) Uani 1 1 d . . .
H1 H 0.7943 0.7527 0.9088 0.076 Uiso 1 1 calc R . .
O O 0.8698(11) 0.8598(5) 0.8892(4) 0.091(3) Uani 1 1 d . . .
N8 N -0.0788(11) 0.7916(5) 0.2961(5) 0.063(3) Uani 1 1 d . . .
H8 H -0.0444 0.7870 0.3329 0.076 Uiso 1 1 calc R . .
O1 O 0.5598(11) 0.6792(5) 0.7536(4) 0.085(3) Uani 1 1 d . . .
C7A C -0.1258(13) 0.6667(6) 0.2978(5) 0.059(3) Uani 1 1 d . . .
H7A H -0.1032 0.6321 0.2703 0.071 Uiso 1 1 calc R . .
N2 N 0.5210(12) 0.7488(6) 0.8282(4) 0.067(3) Uani 1 1 d . . .
H02 H 0.5514 0.7666 0.8623 0.080 Uiso 1 1 calc R . .
O9 O -0.2428(10) 0.7368(6) -0.0057(4) 0.094(3) Uani 1 1 d . A .
C1A C 0.7361(14) 0.6991(7) 0.8318(5) 0.064(4) Uani 1 1 d . . .
H1A H 0.7883 0.6954 0.8009 0.077 Uiso 1 1 calc R . .
N9 N 0.0039(10) 0.7643(6) 0.1229(4) 0.062(3) Uani 1 1 d . . .
H9 H 0.0313 0.7271 0.1415 0.074 Uiso 1 1 calc R . .
C6G C 0.2991(13) 0.7571(6) 0.4040(5) 0.060(3) Uani 1 1 d . . .
H6G H 0.2303 0.7673 0.3704 0.072 Uiso 1 1 calc R . .
N6 N 0.2582(11) 0.7842(5) 0.4577(4) 0.059(3) Uani 1 1 d . . .
H6 H 0.3126 0.7822 0.4905 0.071 Uiso 1 1 calc R . .
C5 C 0.1463(16) 0.8110(5) 0.4598(6) 0.052(3) Uani 1 1 d . . .
C2 C 0.4646(17) 0.8585(7) 0.7061(6) 0.065(4) Uani 1 1 d . . .
O12 O -0.1359(12) 0.6927(7) 0.4573(4) 0.109(4) Uani 1 1 d . . .
C8G C -0.0789(14) 0.8607(6) 0.2682(5) 0.062(4) Uani 1 1 d . . .
H8G H -0.1403 0.8599 0.2306 0.075 Uiso 1 1 calc R . .
N4 N 0.4844(10) 0.7160(6) 0.6289(4) 0.058(3) Uani 1 1 d . . .
H4 H 0.5101 0.7131 0.6667 0.069 Uiso 1 1 calc R . .
N10 N -0.2416(11) 0.7185(6) 0.0893(4) 0.068(3) Uani 1 1 d . A .
H10 H -0.1983 0.7222 0.1247 0.082 Uiso 1 1 calc R . .
C9 C -0.1905(14) 0.7361(8) 0.0464(6) 0.068(4) Uani 1 1 d . . .
C4A C 0.2173(14) 0.7068(7) 0.6379(6) 0.071(4) Uani 1 1 d . . .
H4A1 H 0.1519 0.6936 0.6602 0.085 Uiso 1 1 calc R . .
H4A2 H 0.2716 0.7409 0.6612 0.085 Uiso 1 1 calc R . .
C2A C 0.4629(15) 0.8784(7) 0.7701(6) 0.072(4) Uani 1 1 d . . .
H2A1 H 0.4461 0.9275 0.7722 0.087 Uiso 1 1 calc R . .
H2A2 H 0.5462 0.8693 0.7942 0.087 Uiso 1 1 calc R . .
O8 O -0.0393(13) 0.8795(6) 0.1310(5) 0.107(4) Uani 1 1 d . . .
C7 C -0.1290(12) 0.7376(7) 0.2668(5) 0.056(3) Uani 1 1 d . . .
C6D C 0.4155(14) 0.7919(7) 0.3919(6) 0.067(4) Uani 1 1 d . . .
H6D H 0.4862 0.7762 0.4226 0.081 Uiso 1 1 calc R . .
C3 C 0.5165(14) 0.7699(7) 0.6013(6) 0.065(4) Uani 1 1 d . . .
C4 C 0.1534(14) 0.7399(9) 0.5803(6) 0.064(4) Uani 1 1 d . . .
O0 O 0.7982(10) 0.8269(5) 0.7951(4) 0.083(3) Uani 1 1 d . . .
C3B C 0.7352(15) 0.8199(9) 0.6352(6) 0.085(4) Uani 1 1 d . . .
H3B1 H 0.7644 0.7794 0.6588 0.101 Uiso 1 1 calc R . .
H3B2 H 0.7446 0.8098 0.5948 0.101 Uiso 1 1 calc R . .
C1 C 0.5989(17) 0.7102(7) 0.8013(6) 0.073(4) Uani 1 1 d . . .
C6 C 0.0934(16) 0.6477(6) 0.3521(6) 0.062(4) Uani 1 1 d . . .
C0 C 0.8174(15) 0.8142(7) 0.8475(6) 0.070(4) Uani 1 1 d . . .
C7B C -0.2570(14) 0.6476(6) 0.3104(6) 0.067(4) Uani 1 1 d . . .
H7B1 H -0.2803 0.6805 0.3385 0.080 Uiso 1 1 calc R . .
H7B2 H -0.3192 0.6516 0.2739 0.080 Uiso 1 1 calc R . .
C10B C -0.4487(15) 0.7297(9) 0.1222(6) 0.091(5) Uani 1 1 d D A .
H10A H -0.5378 0.7162 0.1130 0.109 Uiso 1 1 calc R . .
H10B H -0.4154 0.7162 0.1628 0.109 Uiso 1 1 calc R . .
C8B C 0.0457(14) 0.8762(7) 0.2552(6) 0.071(4) Uani 1 1 d . . .
H8B1 H 0.1071 0.8774 0.2921 0.086 Uiso 1 1 calc R . .
H8B2 H 0.0435 0.9217 0.2374 0.086 Uiso 1 1 calc R . .
C8 C 0.0141(15) 0.8251(10) 0.1530(6) 0.075(4) Uani 1 1 d . . .
C1B C 0.7483(17) 0.6306(8) 0.8666(6) 0.085(5) Uani 1 1 d . . .
H1B1 H 0.7231 0.6384 0.9047 0.102 Uiso 1 1 calc R . .
H1B2 H 0.6893 0.5974 0.8449 0.102 Uiso 1 1 calc R . .
C2G C 0.3874(15) 0.7620(8) 0.8023(6) 0.073(4) Uani 1 1 d . . .
H2G H 0.3708 0.7414 0.7625 0.088 Uiso 1 1 calc R . .
C4G C 0.4090(15) 0.6619(7) 0.5994(6) 0.069(4) Uani 1 1 d . . .
H4G H 0.3706 0.6797 0.5601 0.083 Uiso 1 1 calc R . .
C8D C -0.1263(16) 0.9140(7) 0.3101(6) 0.077(4) Uani 1 1 d . . .
H8D H -0.0618 0.9160 0.3465 0.092 Uiso 1 1 calc R . .
C9A C -0.0509(13) 0.7604(7) 0.0616(5) 0.065(4) Uani 1 1 d . A .
H9A H -0.0448 0.8060 0.0438 0.078 Uiso 1 1 calc R . .
C4B C 0.2976(16) 0.6435(7) 0.6305(5) 0.080(5) Uani 1 1 d . . .
H4B1 H 0.3310 0.6239 0.6693 0.096 Uiso 1 1 calc R . .
H4B2 H 0.2443 0.6089 0.6074 0.096 Uiso 1 1 calc R . .
C2B C 0.3607(15) 0.8381(9) 0.7956(6) 0.084(5) Uani 1 1 d . . .
H2B1 H 0.3547 0.8571 0.8341 0.101 Uiso 1 1 calc R . .
H2B2 H 0.2787 0.8446 0.7697 0.101 Uiso 1 1 calc R . .
C9B C 0.0318(17) 0.7080(9) 0.0319(6) 0.089(5) Uani 1 1 d . . .
H9B1 H 0.0338 0.6643 0.0528 0.106 Uiso 1 1 calc R A .
H9B2 H -0.0112 0.7001 -0.0087 0.106 Uiso 1 1 calc R . .
C5B C 0.1756(16) 0.9166(7) 0.5246(6) 0.076(4) Uani 1 1 d . . .
H5B1 H 0.1592 0.9346 0.5620 0.091 Uiso 1 1 calc R . .
H5B2 H 0.2674 0.9169 0.5266 0.091 Uiso 1 1 calc R . .
C6E1 C 0.4453(17) 0.7691(9) 0.3347(7) 0.096(5) Uani 1 1 d . . .
H6E1 H 0.4487 0.7196 0.3338 0.145 Uiso 1 1 calc R . .
H6E2 H 0.5264 0.7877 0.3300 0.145 Uiso 1 1 calc R . .
H6E3 H 0.3802 0.7852 0.3029 0.145 Uiso 1 1 calc R . .
C6B C 0.3096(15) 0.6796(7) 0.4088(6) 0.073(4) Uani 1 1 d . . .
H6B1 H 0.3701 0.6679 0.4445 0.087 Uiso 1 1 calc R . .
H6B2 H 0.3435 0.6621 0.3751 0.087 Uiso 1 1 calc R . .
C10A C -0.4399(18) 0.8063(9) 0.1171(8) 0.107(6) Uani 1 1 d D . .
H10C H -0.4666 0.8195 0.0758 0.128 Uiso 1 1 calc R A .
H100 H -0.3516 0.8203 0.1295 0.128 Uiso 1 1 calc R . .
C7G C -0.2643(17) 0.5748(8) 0.3352(7) 0.090(5) Uani 1 1 d D . .
H7G H -0.2092 0.5738 0.3745 0.108 Uiso 1 1 calc R . .
C5G C 0.1171(19) 0.9642(8) 0.4765(6) 0.093(5) Uani 1 1 d D . .
H5G H 0.1225 0.9428 0.4383 0.112 Uiso 1 1 calc R . .
C3G C 0.8252(19) 0.8775(10) 0.6570(8) 0.115(7) Uani 1 1 d D . .
H3G H 0.8161 0.8875 0.6980 0.138 Uiso 1 1 calc R . .
C1G C 0.8787(19) 0.6004(10) 0.8772(7) 0.105(6) Uani 1 1 d . . .
H1G H 0.9414 0.6358 0.8932 0.126 Uiso 1 1 calc R . .
C4D C 0.4917(17) 0.5968(8) 0.5884(7) 0.093(5) Uani 1 1 d . . .
H4D H 0.5586 0.6123 0.5672 0.112 Uiso 1 1 calc R . .
C4T C 0.906(2) 0.9328(10) 0.8745(10) 0.119(7) Uani 1 1 d . . .
C6E2 C 0.4129(19) 0.8674(9) 0.3962(8) 0.116(7) Uani 1 1 d . . .
H6E4 H 0.4926 0.8859 0.3894 0.175 Uiso 1 1 calc R . .
H6E5 H 0.4000 0.8804 0.4351 0.175 Uiso 1 1 calc R . .
H6E6 H 0.3444 0.8852 0.3669 0.175 Uiso 1 1 calc R . .
C2D C 0.2944(18) 0.7275(11) 0.8392(7) 0.101(5) Uani 1 1 d . . .
H2D H 0.3110 0.7467 0.8794 0.122 Uiso 1 1 calc R . .
C8E2 C -0.139(3) 0.9858(9) 0.2838(10) 0.166(12) Uani 1 1 d . . .
H8E1 H -0.1639 1.0173 0.3119 0.250 Uiso 1 1 calc R . .
H8E2 H -0.2021 0.9857 0.2481 0.250 Uiso 1 1 calc R . .
H8E3 H -0.0581 1.0000 0.2748 0.250 Uiso 1 1 calc R . .
C9G C 0.1660(18) 0.7291(14) 0.0309(8) 0.128(8) Uani 1 1 d . A .
H9G H 0.2097 0.7354 0.0721 0.154 Uiso 1 1 calc R . .
C8E1 C -0.251(2) 0.8897(11) 0.3274(9) 0.136(7) Uani 1 1 d . . .
H8E4 H -0.2391 0.8448 0.3455 0.204 Uiso 1 1 calc R . .
H8E5 H -0.3170 0.8872 0.2926 0.204 Uiso 1 1 calc R . .
H8E6 H -0.2764 0.9217 0.3551 0.204 Uiso 1 1 calc R . .
O10 O -0.612(2) 0.8208(10) 0.1709(10) 0.204(9) Uani 1 1 d D . .
C9D1 C 0.237(2) 0.6679(18) 0.0025(9) 0.197(15) Uani 1 1 d . . .
H9D1 H 0.2334 0.6263 0.0250 0.296 Uiso 1 1 calc R A .
H9D2 H 0.3246 0.6804 0.0035 0.296 Uiso 1 1 calc R . .
H9D3 H 0.1955 0.6604 -0.0379 0.296 Uiso 1 1 calc R . .
C4E2 C 0.413(2) 0.5424(8) 0.5509(8) 0.114(6) Uani 1 1 d . . .
H4E1 H 0.3726 0.5623 0.5138 0.172 Uiso 1 1 calc R . .
H4E2 H 0.3484 0.5253 0.5716 0.172 Uiso 1 1 calc R . .
H4E3 H 0.4672 0.5051 0.5437 0.172 Uiso 1 1 calc R . .
C4E1 C 0.556(2) 0.5629(10) 0.6468(9) 0.137(8) Uani 1 1 d . . .
H4E4 H 0.6069 0.5967 0.6714 0.205 Uiso 1 1 calc R . .
H4E5 H 0.6106 0.5260 0.6384 0.205 Uiso 1 1 calc R . .
H4E6 H 0.4924 0.5449 0.6672 0.205 Uiso 1 1 calc R . .
C7D1 C -0.399(2) 0.5600(10) 0.3440(9) 0.131(7) Uani 1 1 d . . .
H7D1 H -0.4025 0.5145 0.3604 0.196 Uiso 1 1 calc R . .
H7D2 H -0.4562 0.5627 0.3065 0.196 Uiso 1 1 calc R . .
H7D3 H -0.4233 0.5934 0.3708 0.196 Uiso 1 1 calc R . .
C1D1 C 0.911(2) 0.5710(11) 0.8186(9) 0.144(9) Uani 1 1 d . . .
H1D1 H 0.9959 0.5524 0.8261 0.216 Uiso 1 1 calc R . .
H1D2 H 0.9054 0.6073 0.7897 0.216 Uiso 1 1 calc R . .
H1D3 H 0.8512 0.5352 0.8037 0.216 Uiso 1 1 calc R . .
C7D2 C -0.2153(19) 0.5198(9) 0.2977(9) 0.124(7) Uani 1 1 d D . .
H7D4 H -0.2176 0.4755 0.3164 0.186 Uiso 1 1 calc R . .
H7D5 H -0.1290 0.5304 0.2941 0.186 Uiso 1 1 calc R . .
H7D6 H -0.2683 0.5187 0.2590 0.186 Uiso 1 1 calc R . .
C5D2 C -0.021(2) 0.9794(12) 0.4778(9) 0.153(10) Uani 1 1 d D . .
H5D1 H -0.0557 1.0081 0.4445 0.230 Uiso 1 1 calc R . .
H5D2 H -0.0273 1.0029 0.5140 0.230 Uiso 1 1 calc R . .
H5D3 H -0.0680 0.9369 0.4755 0.230 Uiso 1 1 calc R . .
C2E1 C 0.323(3) 0.6481(15) 0.8426(12) 0.183(11) Uani 1 1 d . . .
H2E1 H 0.4110 0.6407 0.8602 0.275 Uiso 1 1 calc R . .
H2E2 H 0.3062 0.6288 0.8034 0.275 Uiso 1 1 calc R . .
H2E3 H 0.2694 0.6261 0.8665 0.275 Uiso 1 1 calc R . .
C1T C 0.792(3) 0.9686(10) 0.8405(14) 0.189(13) Uani 1 1 d . . .
H1T1 H 0.7250 0.9693 0.8635 0.284 Uiso 1 1 calc R . .
H1T2 H 0.7626 0.9445 0.8039 0.284 Uiso 1 1 calc R . .
H1T3 H 0.8142 1.0151 0.8322 0.284 Uiso 1 1 calc R . .
O1W O 0.5493(16) 0.8289(16) 0.9438(6) 0.246(12) Uani 1 1 d . . .
C3D1 C 0.967(2) 0.8582(14) 0.6584(12) 0.168(10) Uani 1 1 d D . .
H3D1 H 0.9890 0.8190 0.6839 0.251 Uiso 1 1 calc R . .
H3D2 H 1.0204 0.8966 0.6732 0.251 Uiso 1 1 calc R . .
H3D3 H 0.9788 0.8470 0.6190 0.251 Uiso 1 1 calc R . .
C2E2 C 0.158(2) 0.7385(12) 0.8127(8) 0.133(7) Uani 1 1 d . . .
H2E4 H 0.1054 0.7183 0.8378 0.200 Uiso 1 1 calc R . .
H2E5 H 0.1399 0.7172 0.7742 0.200 Uiso 1 1 calc R . .
H2E6 H 0.1412 0.7871 0.8088 0.200 Uiso 1 1 calc R . .
C5D1 C 0.201(3) 1.0303(10) 0.4837(11) 0.186(13) Uani 1 1 d . . .
H5D4 H 0.2863 1.0187 0.4799 0.278 Uiso 1 1 calc R . .
H5D5 H 0.2010 1.0500 0.5222 0.278 Uiso 1 1 calc R . .
H5D6 H 0.1660 1.0631 0.4536 0.278 Uiso 1 1 calc R . .
C1D2 C 0.885(3) 0.5409(12) 0.9207(10) 0.169(11) Uani 1 1 d . . .
H1D4 H 0.9703 0.5222 0.9283 0.253 Uiso 1 1 calc R . .
H1D5 H 0.8259 0.5057 0.9043 0.253 Uiso 1 1 calc R . .
H1D6 H 0.8643 0.5573 0.9573 0.253 Uiso 1 1 calc R . .
C2T C 1.001(2) 0.9341(13) 0.8373(9) 0.151(9) Uani 1 1 d . . .
H2T1 H 1.0772 0.9115 0.8573 0.227 Uiso 1 1 calc R . .
H2T2 H 1.0206 0.9812 0.8291 0.227 Uiso 1 1 calc R . .
H2T3 H 0.9693 0.9107 0.8007 0.227 Uiso 1 1 calc R . .
C3T C 0.954(3) 0.9627(13) 0.9347(10) 0.161(10) Uani 1 1 d . . .
H3T1 H 0.8867 0.9621 0.9576 0.242 Uiso 1 1 calc R . .
H3T2 H 0.9808 1.0095 0.9306 0.242 Uiso 1 1 calc R . .
H3T3 H 1.0247 0.9359 0.9546 0.242 Uiso 1 1 calc R . .
C9D2 C 0.186(3) 0.7928(18) -0.0025(11) 0.221(17) Uani 1 1 d . . .
H9D4 H 0.1430 0.8308 0.0124 0.331 Uiso 1 1 calc R A .
H9D5 H 0.1510 0.7862 -0.0439 0.331 Uiso 1 1 calc R . .
H9D6 H 0.2753 0.8025 0.0024 0.331 Uiso 1 1 calc R . .
C3D2 C 0.791(3) 0.9424(14) 0.6215(17) 0.250(19) Uani 1 1 d D . .
H3D4 H 0.8506 0.9782 0.6361 0.375 Uiso 1 1 calc R . .
H3D5 H 0.7062 0.9567 0.6251 0.375 Uiso 1 1 calc R . .
H3D6 H 0.7935 0.9336 0.5805 0.375 Uiso 1 1 calc R . .
O13 O 0.1391(13) 0.6461(5) 0.1906(4) 0.097(4) Uani 1 1 d . . .
O11 O -0.4857(16) 0.9068(9) 0.1729(8) 0.161(5) Uani 1 1 d DU . .
C10 C -0.522(2) 0.8438(11) 0.1547(11) 0.142(7) Uani 1 1 d DU A .
C11 C -0.559(3) 0.9464(15) 0.2084(14) 0.206(13) Uani 1 1 d D A .
H11A H -0.5195 0.9907 0.2174 0.308 Uiso 1 1 calc R . .
H11B H -0.5620 0.9222 0.2447 0.308 Uiso 1 1 calc R . .
H11C H -0.6444 0.9528 0.1866 0.308 Uiso 1 1 calc R . .
O4W O -0.265(2) 0.947(2) 0.0600(12) 0.36(2) Uani 1 1 d . . .
C12 C -0.240(3) 0.7320(15) 0.4674(9) 0.160(9) Uani 1 1 d . . .
C13 C 0.274(2) 0.6504(12) 0.1994(9) 0.127(7) Uani 1 1 d . . .

loop_
_atom_site_aniso_label
_atom_site_aniso_U_11
_atom_site_aniso_U_22
_atom_site_aniso_U_33
_atom_site_aniso_U_23
_atom_site_aniso_U_13
_atom_site_aniso_U_12
C10G 0.076(13) 0.143(15) 0.050(8) -0.005(8) 0.003(8) -0.035(10)
C10D 0.13(2) 0.15(2) 0.132(18) -0.003(15) 0.034(15) -0.025(15)
C10E 0.15(2) 0.12(2) 0.128(17) -0.003(15) -0.001(16) -0.026(17)
C20E 0.17(3) 0.17(2) 0.129(19) -0.008(19) 0.057(19) -0.01(2)
C1D0 0.13(2) 0.14(2) 0.14(2) -0.015(19) 0.031(19) -0.033(18)
C1E0 0.14(3) 0.14(2) 0.14(2) -0.02(2) 0.03(2) -0.01(2)
C2E0 0.13(2) 0.11(3) 0.14(3) 0.00(2) 0.03(2) -0.02(2)
O2 0.063(7) 0.074(6) 0.069(5) -0.011(4) 0.006(5) 0.014(5)
O7 0.080(8) 0.079(6) 0.059(6) 0.000(5) -0.001(5) -0.017(5)
O4 0.081(9) 0.098(8) 0.094(7) 0.008(6) -0.016(6) -0.025(6)
C8A 0.038(9) 0.083(9) 0.074(8) -0.006(7) 0.034(7) -0.014(7)
O5 0.060(7) 0.090(7) 0.073(6) -0.009(5) 0.005(5) 0.016(5)
N7 0.060(9) 0.072(7) 0.058(6) -0.005(5) 0.013(6) 0.003(6)
N3 0.056(9) 0.077(7) 0.049(6) 0.000(5) 0.019(5) -0.003(6)
C6A 0.058(11) 0.061(9) 0.097(11) -0.012(7) 0.017(8) 0.013(7)
C3A 0.057(11) 0.074(9) 0.066(8) -0.012(7) 0.015(7) -0.003(7)
N5 0.049(8) 0.081(8) 0.065(7) -0.007(6) 0.017(5) -0.014(6)
O3 0.085(9) 0.099(7) 0.056(6) 0.011(5) -0.003(5) -0.006(5)
C5A 0.052(9) 0.064(9) 0.047(7) 0.005(6) 0.012(6) 0.008(6)
O6 0.070(8) 0.136(9) 0.065(6) -0.029(6) 0.023(5) -0.017(6)
N1 0.083(10) 0.052(7) 0.054(6) -0.005(5) 0.010(5) 0.001(6)
O 0.110(10) 0.080(7) 0.076(6) 0.002(5) -0.005(6) -0.009(6)
N8 0.076(9) 0.039(6) 0.069(7) -0.004(5) -0.003(6) -0.010(5)
O1 0.098(9) 0.082(7) 0.068(6) -0.002(5) 0.000(5) 0.010(6)
C7A 0.051(10) 0.062(8) 0.061(8) -0.006(6) 0.001(7) -0.006(7)
N2 0.060(10) 0.081(8) 0.061(6) 0.014(6) 0.013(6) 0.010(6)
O9 0.074(8) 0.158(10) 0.052(6) -0.005(6) 0.014(5) -0.004(6)
C1A 0.065(11) 0.072(9) 0.056(7) 0.005(7) 0.011(7) 0.001(7)
N9 0.041(8) 0.084(8) 0.069(7) -0.004(6) 0.032(5) 0.009(5)
C6G 0.056(10) 0.067(9) 0.055(7) -0.009(6) 0.003(6) 0.010(7)
N6 0.049(8) 0.073(7) 0.052(6) -0.016(5) 0.004(5) -0.005(6)
C5 0.067(12) 0.021(6) 0.065(8) 0.003(5) 0.008(8) -0.005(6)
C2 0.059(12) 0.082(10) 0.052(8) 0.003(7) 0.008(8) 0.003(8)
O12 0.089(10) 0.171(11) 0.070(6) -0.007(6) 0.020(6) -0.025(8)
C8G 0.070(11) 0.054(8) 0.066(8) 0.005(6) 0.024(7) -0.020(7)
N4 0.048(8) 0.069(8) 0.057(6) 0.010(6) 0.013(5) 0.005(6)
N10 0.052(9) 0.104(9) 0.050(6) -0.010(6) 0.012(5) -0.008(6)
C9 0.053(11) 0.098(11) 0.055(8) -0.008(8) 0.016(7) 0.011(8)
C4A 0.058(11) 0.078(10) 0.077(9) 0.015(7) 0.014(7) -0.027(8)
C2A 0.070(12) 0.069(9) 0.075(9) -0.004(7) 0.007(7) 0.009(8)
O8 0.152(13) 0.095(8) 0.081(7) 0.007(6) 0.040(7) 0.028(8)
C7 0.041(9) 0.082(10) 0.048(7) 0.023(7) 0.013(6) -0.004(7)
C6D 0.062(11) 0.071(10) 0.070(9) -0.004(7) 0.018(7) -0.030(8)
C3 0.065(12) 0.062(9) 0.063(9) -0.006(7) -0.002(7) 0.011(7)
C4 0.040(10) 0.096(11) 0.059(8) 0.012(8) 0.016(7) -0.015(8)
O0 0.083(8) 0.099(7) 0.064(6) 0.024(5) 0.001(5) -0.005(6)
C3B 0.063(12) 0.120(13) 0.071(9) -0.021(8) 0.015(7) -0.014(9)
C1 0.096(15) 0.065(10) 0.051(8) 0.006(7) -0.005(9) 0.007(8)
C6 0.076(13) 0.043(7) 0.065(9) -0.002(6) 0.007(8) 0.011(7)
C0 0.084(13) 0.054(9) 0.064(9) -0.021(8) -0.009(8) 0.009(8)
C7B 0.076(12) 0.047(8) 0.072(8) 0.008(6) 0.001(7) -0.020(7)
C10B 0.055(11) 0.154(17) 0.065(9) 0.002(9) 0.016(7) -0.018(10)
C8B 0.063(11) 0.068(9) 0.087(9) 0.004(7) 0.025(8) -0.016(7)
C8 0.055(11) 0.102(13) 0.079(10) 0.023(10) 0.042(8) 0.004(9)
C1B 0.090(15) 0.095(11) 0.060(8) 0.009(8) -0.014(8) 0.015(9)
C2G 0.053(12) 0.096(12) 0.076(9) 0.015(8) 0.028(8) 0.006(8)
C4G 0.072(11) 0.064(9) 0.067(8) 0.004(7) 0.004(8) -0.008(8)
C8D 0.096(14) 0.067(9) 0.075(9) 0.003(7) 0.036(8) 0.023(8)
C9A 0.048(10) 0.107(11) 0.045(7) 0.007(7) 0.024(6) -0.006(7)
C4B 0.111(15) 0.074(10) 0.046(7) 0.000(7) -0.013(8) 0.006(9)
C2B 0.071(13) 0.124(14) 0.061(8) 0.012(8) 0.026(7) 0.025(9)
C9B 0.083(14) 0.135(14) 0.052(8) -0.007(8) 0.023(7) 0.018(10)
C5B 0.096(13) 0.069(10) 0.060(8) -0.010(7) 0.006(7) 0.009(8)
C6E1 0.075(14) 0.112(12) 0.114(12) 0.018(10) 0.047(9) -0.017(9)
C6B 0.071(12) 0.077(10) 0.073(9) 0.004(7) 0.023(7) 0.012(8)
C10A 0.080(15) 0.118(15) 0.133(14) 0.037(12) 0.049(10) 0.013(10)
C7G 0.080(14) 0.077(11) 0.114(12) 0.026(9) 0.023(10) -0.021(9)
C5G 0.132(18) 0.077(11) 0.070(10) -0.020(8) 0.020(10) 0.013(11)
C3G 0.108(19) 0.137(17) 0.108(13) 0.002(12) 0.042(11) -0.058(14)
C1G 0.087(16) 0.127(15) 0.091(12) 0.002(10) -0.007(10) 0.048(12)
C4D 0.083(14) 0.085(11) 0.102(12) -0.003(9) -0.007(10) 0.020(10)
C4T 0.13(2) 0.093(15) 0.134(17) -0.039(12) 0.031(15) -0.024(13)
C6E2 0.110(17) 0.110(15) 0.146(15) -0.038(11) 0.068(12) -0.062(12)
C2D 0.077(16) 0.141(17) 0.088(11) 0.010(10) 0.022(9) -0.020(11)
C8E2 0.26(3) 0.089(14) 0.19(2) 0.026(13) 0.15(2) 0.072(16)
C9G 0.031(13) 0.26(3) 0.097(12) -0.003(15) 0.011(8) 0.021(12)
C8E1 0.11(2) 0.146(18) 0.166(19) 0.003(14) 0.076(14) 0.032(13)
O10 0.18(2) 0.158(15) 0.32(2) -0.057(14) 0.165(18) -0.023(12)
C9D1 0.11(2) 0.38(5) 0.111(16) -0.07(2) 0.045(13) 0.06(2)
C4E2 0.137(19) 0.074(11) 0.125(14) -0.029(10) 0.007(12) -0.011(10)
C4E1 0.14(2) 0.117(15) 0.134(16) -0.015(12) -0.037(14) 0.032(12)
C7D1 0.12(2) 0.117(15) 0.163(18) 0.034(13) 0.034(13) -0.028(12)
C1D1 0.16(2) 0.127(17) 0.136(17) -0.038(13) 0.017(14) 0.075(15)
C7D2 0.080(17) 0.112(15) 0.182(19) 0.011(14) 0.029(13) -0.022(11)
C5D2 0.18(3) 0.151(19) 0.132(18) 0.027(14) 0.026(16) 0.087(18)
C2E1 0.17(3) 0.17(3) 0.23(3) 0.04(2) 0.09(2) -0.01(2)
C1T 0.19(3) 0.064(13) 0.28(3) 0.006(16) -0.03(3) 0.010(15)
O1W 0.103(14) 0.54(4) 0.081(8) 0.038(15) -0.010(8) 0.032(17)
C3D1 0.08(2) 0.21(3) 0.22(3) -0.02(2) 0.043(16) -0.016(15)
C2E2 0.071(18) 0.19(2) 0.144(16) 0.028(15) 0.043(12) -0.029(13)
C5D1 0.33(4) 0.078(15) 0.144(19) 0.016(13) 0.04(2) 0.007(19)
C1D2 0.18(3) 0.16(2) 0.158(19) 0.052(17) 0.003(17) 0.107(18)
C2T 0.13(2) 0.21(2) 0.128(16) -0.047(15) 0.064(14) -0.069(17)
C3T 0.20(3) 0.145(19) 0.145(19) -0.033(15) 0.039(17) -0.080(17)
C9D2 0.17(3) 0.32(4) 0.17(2) 0.14(3) 0.032(19) -0.07(3)
C3D2 0.26(4) 0.17(3) 0.31(4) 0.08(3) 0.01(3) -0.10(3)
O13 0.111(12) 0.096(8) 0.082(7) -0.006(5) 0.019(6) 0.025(7)
O11 0.123(14) 0.153(13) 0.218(15) -0.022(11) 0.063(10) 0.022(10)
C10 0.106(18) 0.147(16) 0.184(17) -0.044(15) 0.056(13) 0.023(14)
C11 0.16(3) 0.16(2) 0.30(4) -0.05(2) 0.04(2) 0.06(2)
O4W 0.16(2) 0.59(5) 0.28(3) 0.28(3) -0.085(19) -0.14(3)
C12 0.14(2) 0.21(3) 0.138(18) -0.029(17) 0.033(14) 0.052(19)
C13 0.085(19) 0.17(2) 0.135(16) -0.019(13) 0.048(12) -0.031(13)

loop_
_atom_type_symbol
_atom_type_description
_atom_type_scat_dispersion_real
_atom_type_scat_dispersion_imag
_atom_type_scat_source
C C 0.0033 0.0000 'International Tables Vol C Tables 4.2.6.8 and 6.1.1.4'
H H 0.0000 0.0000 'International Tables Vol C Tables 4.2.6.8 and 6.1.1.4'
N N 0.0061 0.0000 'International Tables Vol C Tables 4.2.6.8 and 6.1.1.4'
O O 0.0106 0.0000 'International Tables Vol C Tables 4.2.6.8 and 6.1.1.4'

loop_
_geom_angle_atom_site_label_1
_geom_angle_atom_site_label_2
_geom_angle_atom_site_label_3
_geom_angle
N10 C10G C10B 109.3(11)
N10 C10G C10D 118.6(15)
C10B C10G C10D 115.8(14)
N10 C10G C1D0 100.7(18)
C10B C10G C1D0 103(2)
C10D C10G C1D0 31.8(19)
N10 C10G H10G 103.7
C10B C10G H10G 103.7
C10D C10G H10G 103.7
C1D0 C10G H10G 135.3
N10 C10G H1G0 113.3
C10B C10G H1G0 114.9
C10D C10G H1G0 82.9
C1D0 C10G H1G0 114.5
H10G C10G H1G0 20.8
C10G C10D C20E 111.0(15)
C10G C10D C10E 108.2(15)
C20E C10D C10E 108.3(15)
C10G C10D H1D0 109.8
C20E C10D H1D0 109.8
C10E C10D H1D0 109.8
C10D C10E H1A0 109.5
C10D C10E H1B0 109.5
H1A0 C10E H1B0 109.5
C10D C10E H1C0 109.5
H1A0 C10E H1C0 109.5
H1B0 C10E H1C0 109.5
C10D C20E H20A 109.5
C10D C20E H20B 109.5
H20A C20E H20B 109.5
C10D C20E H20C 109.5
H20A C20E H20C 109.5
H20B C20E H20C 109.5
C2E0 C1D0 C1E0 94(5)
C2E0 C1D0 C10G 111.3(18)
C1E0 C1D0 C10G 110.3(18)
C2E0 C1D0 H10D 113.4
C1E0 C1D0 H10D 113.4
C10G C1D0 H10D 113.4
C1D0 C1E0 H1E1 109.5
C1D0 C1E0 H1E2 109.5
H1E1 C1E0 H1E2 109.5
C1D0 C1E0 H1E3 109.5
H1E1 C1E0 H1E3 109.5
H1E2 C1E0 H1E3 109.5
C1D0 C2E0 H21E 109.5
C1D0 C2E0 H22E 109.5
H21E C2E0 H22E 109.5
C1D0 C2E0 H23E 109.5
H21E C2E0 H23E 109.5
H22E C2E0 H23E 109.5
C8 C8A C8B 114.3(13)
C8 C8A H8A1 108.7
C8B C8A H8A1 108.7
C8 C8A H8A2 108.7
C8B C8A H8A2 108.7
H8A1 C8A H8A2 107.6
C6 N7 C7A 123.6(11)
C6 N7 H7 118.2
C7A N7 H7 118.2
C2 N3 C3A 120.2(11)
C2 N3 H3 119.9
C3A N3 H3 119.9
C6 C6A C6B 110.5(12)
C6 C6A H6A1 109.5
C6B C6A H6A1 109.5
C6 C6A H6A2 109.5
C6B C6A H6A2 109.5
H6A1 C6A H6A2 108.1
N3 C3A C3 115.6(12)
N3 C3A C3B 108.5(11)
C3 C3A C3B 111.2(11)
N3 C3A H3A 107.1
C3 C3A H3A 107.1
C3B C3A H3A 107.1
C4 N5 C5A 120.9(11)
C4 N5 H5 119.6
C5A N5 H5 119.6
N5 C5A C5 114.9(10)
N5 C5A C5B 109.1(10)
C5 C5A C5B 110.7(10)
N5 C5A H5A 107.3
C5 C5A H5A 107.3
C5B C5A H5A 107.3
C0 N1 C1A 119.4(10)
C0 N1 H1 120.3
C1A N1 H1 120.3
C0 O C4T 122.8(13)
C7 N8 C8G 122.3(10)
C7 N8 H8 118.8
C8G N8 H8 118.8
N7 C7A C7 111.5(10)
N7 C7A C7B 111.9(10)
C7 C7A C7B 111.1(10)
N7 C7A H7A 107.4
C7 C7A H7A 107.4
C7B C7A H7A 107.4
C1 N2 C2G 123.1(12)
C1 N2 H02 118.5
C2G N2 H02 118.5
N1 C1A C1 112.5(11)
N1 C1A C1B 110.7(10)
C1 C1A C1B 110.1(12)
N1 C1A H1A 107.8
C1 C1A H1A 107.8
C1B C1A H1A 107.8
C8 N9 C9A 121.9(12)
C8 N9 H9 119.0
C9A N9 H9 119.0
N6 C6G C6D 112.3(10)
N6 C6G C6B 108.8(10)
C6D C6G C6B 114.4(11)
N6 C6G H6G 107.0
C6D C6G H6G 107.0
C6B C6G H6G 107.0
C5 N6 C6G 125.6(10)
C5 N6 H6 117.2
C6G N6 H6 117.2
O5 C5 N6 124.5(11)
O5 C5 C5A 118.9(13)
N6 C5 C5A 116.6(12)
O2 C2 N3 124.5(12)
O2 C2 C2A 119.6(14)
N3 C2 C2A 115.9(13)
C8B C8G N8 110.4(11)
C8B C8G C8D 113.9(12)
N8 C8G C8D 107.9(10)
C8B C8G H8G 108.2
N8 C8G H8G 108.2
C8D C8G H8G 108.2
C3 N4 C4G 122.7(11)
C3 N4 H4 118.6
C4G N4 H4 118.6
C9 N10 C10G 122.3(12)
C9 N10 H10 118.8
C10G N10 H10 118.8
O9 C9 N10 125.7(14)
O9 C9 C9A 117.8(11)
N10 C9 C9A 116.5(12)
C4 C4A C4B 114.7(11)
C4 C4A H4A1 108.6
C4B C4A H4A1 108.6
C4 C4A H4A2 108.6
C4B C4A H4A2 108.6
H4A1 C4A H4A2 107.6
C2 C2A C2B 111.8(12)
C2 C2A H2A1 109.2
C2B C2A H2A1 109.2
C2 C2A H2A2 109.2
C2B C2A H2A2 109.2
H2A1 C2A H2A2 107.9
O7 C7 N8 124.4(11)
O7 C7 C7A 115.3(12)
N8 C7 C7A 120.3(10)
C6E2 C6D C6E1 111.7(12)
C6E2 C6D C6G 114.5(12)
C6E1 C6D C6G 110.8(11)
C6E2 C6D H6D 106.4
C6E1 C6D H6D 106.4
C6G C6D H6D 106.4
O3 C3 N4 122.6(12)
O3 C3 C3A 116.8(13)
N4 C3 C3A 120.6(12)
O4 C4 N5 125.7(12)
O4 C4 C4A 118.2(13)
N5 C4 C4A 116.0(13)
C3G C3B C3A 120.1(14)
C3G C3B H3B1 107.3
C3A C3B H3B1 107.3
C3G C3B H3B2 107.3
C3A C3B H3B2 107.3
H3B1 C3B H3B2 106.9
O1 C1 N2 122.2(15)
O1 C1 C1A 118.2(14)
N2 C1 C1A 119.4(12)
O6 C6 N7 119.9(13)
O6 C6 C6A 122.7(15)
N7 C6 C6A 117.4(12)
O0 C0 N1 124.9(12)
O0 C0 O 123.2(15)
N1 C0 O 111.9(12)
C7G C7B C7A 114.0(12)
C7G C7B H7B1 108.8
C7A C7B H7B1 108.8
C7G C7B H7B2 108.8
C7A C7B H7B2 108.8
H7B1 C7B H7B2 107.6
C10A C10B C10G 113.0(12)
C10A C10B H10A 109.0
C10G C10B H10A 109.0
C10A C10B H10B 109.0
C10G C10B H10B 109.0
H10A C10B H10B 107.8
C8G C8B C8A 113.9(11)
C8G C8B H8B1 108.8
C8A C8B H8B1 108.8
C8G C8B H8B2 108.8
C8A C8B H8B2 108.8
H8B1 C8B H8B2 107.7
O8 C8 N9 122.2(14)
O8 C8 C8A 120.3(15)
N9 C8 C8A 117.5(14)
C1G C1B C1A 114.3(15)
C1G C1B H1B1 108.7
C1A C1B H1B1 108.7
C1G C1B H1B2 108.7
C1A C1B H1B2 108.7
H1B1 C1B H1B2 107.6
N2 C2G C2B 111.4(12)
N2 C2G C2D 111.8(12)
C2B C2G C2D 110.3(13)
N2 C2G H2G 107.7
C2B C2G H2G 107.7
C2D C2G H2G 107.7
N4 C4G C4B 111.7(11)
N4 C4G C4D 112.5(13)
C4B C4G C4D 112.9(12)
N4 C4G H4G 106.4
C4B C4G H4G 106.4
C4D C4G H4G 106.4
C8E1 C8D C8G 110.7(13)
C8E1 C8D C8E2 111.7(15)
C8G C8D C8E2 112.3(11)
C8E1 C8D H8D 107.3
C8G C8D H8D 107.3
C8E2 C8D H8D 107.3
N9 C9A C9 116.4(9)
N9 C9A C9B 107.5(11)
C9 C9A C9B 107.4(12)
N9 C9A H9A 108.5
C9 C9A H9A 108.5
C9B C9A H9A 108.5
C4G C4B C4A 111.2(11)
C4G C4B H4B1 109.4
C4A C4B H4B1 109.4
C4G C4B H4B2 109.4
C4A C4B H4B2 109.4
H4B1 C4B H4B2 108.0
C2G C2B C2A 113.7(12)
C2G C2B H2B1 108.8
C2A C2B H2B1 108.8
C2G C2B H2B2 108.8
C2A C2B H2B2 108.8
H2B1 C2B H2B2 107.7
C9G C9B C9A 116.3(15)
C9G C9B H9B1 108.2
C9A C9B H9B1 108.2
C9G C9B H9B2 108.2
C9A C9B H9B2 108.2
H9B1 C9B H9B2 107.4
C5G C5B C5A 115.9(12)
C5G C5B H5B1 108.3
C5A C5B H5B1 108.3
C5G C5B H5B2 108.3
C5A C5B H5B2 108.3
H5B1 C5B H5B2 107.4
C6D C6E1 H6E1 109.5
C6D C6E1 H6E2 109.5
H6E1 C6E1 H6E2 109.5
C6D C6E1 H6E3 109.5
H6E1 C6E1 H6E3 109.5
H6E2 C6E1 H6E3 109.5
C6G C6B C6A 113.8(11)
C6G C6B H6B1 108.8
C6A C6B H6B1 108.8
C6G C6B H6B2 108.8
C6A C6B H6B2 108.8
H6B1 C6B H6B2 107.7
C10B C10A C10 112.3(14)
C10B C10A H10C 109.1
C10 C10A H10C 109.1
C10B C10A H100 109.1
C10 C10A H100 109.1
H10C C10A H100 107.9
C7B C7G C7D2 112.9(14)
C7B C7G C7D1 109.8(14)
C7D2 C7G C7D1 112.1(15)
C7B C7G H7G 107.2
C7D2 C7G H7G 107.2
C7D1 C7G H7G 107.2
C5D2 C5G C5B 112.7(14)
C5D2 C5G C5D1 112.3(18)
C5B C5G C5D1 106.2(15)
C5D2 C5G H5G 108.5
C5B C5G H5G 108.5
C5D1 C5G H5G 108.5
C3B C3G C3D2 111.4(17)
C3B C3G C3D1 112.8(18)
C3D2 C3G C3D1 110.6(19)
C3B C3G H3G 107.2
C3D2 C3G H3G 107.2
C3D1 C3G H3G 107.2
C1B C1G C1D2 109.6(17)
C1B C1G C1D1 110.6(14)
C1D2 C1G C1D1 107.5(17)
C1B C1G H1G 109.7
C1D2 C1G H1G 109.7
C1D1 C1G H1G 109.7
C4E1 C4D C4E2 108.1(15)
C4E1 C4D C4G 112.0(14)
C4E2 C4D C4G 112.2(15)
C4E1 C4D H4D 108.1
C4E2 C4D H4D 108.1
C4G C4D H4D 108.1
C2T C4T C3T 112.2(19)
C2T C4T O 112.4(17)
C3T C4T O 102.4(17)
C2T C4T C1T 106(2)
C3T C4T C1T 114(2)
O C4T C1T 109.7(19)
C6D C6E2 H6E4 109.5
C6D C6E2 H6E5 109.5
H6E4 C6E2 H6E5 109.5
C6D C6E2 H6E6 109.5
H6E4 C6E2 H6E6 109.5
H6E5 C6E2 H6E6 109.5
C2E2 C2D C2G 112.7(14)
C2E2 C2D C2E1 109.2(18)
C2G C2D C2E1 108.0(17)
C2E2 C2D H2D 108.9
C2G C2D H2D 108.9
C2E1 C2D H2D 108.9
C8D C8E2 H8E1 109.5
C8D C8E2 H8E2 109.5
H8E1 C8E2 H8E2 109.5
C8D C8E2 H8E3 109.5
H8E1 C8E2 H8E3 109.5
H8E2 C8E2 H8E3 109.5
C9D2 C9G C9B 117.5(18)
C9D2 C9G C9D1 106(2)
C9B C9G C9D1 109(2)
C9D2 C9G H9G 107.8
C9B C9G H9G 107.8
C9D1 C9G H9G 107.8
C8D C8E1 H8E4 109.5
C8D C8E1 H8E5 109.5
H8E4 C8E1 H8E5 109.5
C8D C8E1 H8E6 109.5
H8E4 C8E1 H8E6 109.5
H8E5 C8E1 H8E6 109.5
C9G C9D1 H9D1 109.5
C9G C9D1 H9D2 109.5
H9D1 C9D1 H9D2 109.5
C9G C9D1 H9D3 109.5
H9D1 C9D1 H9D3 109.5
H9D2 C9D1 H9D3 109.5
C4D C4E2 H4E1 109.5
C4D C4E2 H4E2 109.5
H4E1 C4E2 H4E2 109.5
C4D C4E2 H4E3 109.5
H4E1 C4E2 H4E3 109.5
H4E2 C4E2 H4E3 109.5
C4D C4E1 H4E4 109.5
C4D C4E1 H4E5 109.5
H4E4 C4E1 H4E5 109.5
C4D C4E1 H4E6 109.5
H4E4 C4E1 H4E6 109.5
H4E5 C4E1 H4E6 109.5
C7G C7D1 H7D1 109.5
C7G C7D1 H7D2 109.5
H7D1 C7D1 H7D2 109.5
C7G C7D1 H7D3 109.5
H7D1 C7D1 H7D3 109.5
H7D2 C7D1 H7D3 109.5
C1G C1D1 H1D1 109.5
C1G C1D1 H1D2 109.5
H1D1 C1D1 H1D2 109.5
C1G C1D1 H1D3 109.5
H1D1 C1D1 H1D3 109.5
H1D2 C1D1 H1D3 109.5
C7G C7D2 H7D4 109.5
C7G C7D2 H7D5 109.5
H7D4 C7D2 H7D5 109.5
C7G C7D2 H7D6 109.5
H7D4 C7D2 H7D6 109.5
H7D5 C7D2 H7D6 109.5
C5G C5D2 H5D1 109.5
C5G C5D2 H5D2 109.5
H5D1 C5D2 H5D2 109.5
C5G C5D2 H5D3 109.5
H5D1 C5D2 H5D3 109.5
H5D2 C5D2 H5D3 109.5
C2D C2E1 H2E1 109.5
C2D C2E1 H2E2 109.5
H2E1 C2E1 H2E2 109.5
C2D C2E1 H2E3 109.5
H2E1 C2E1 H2E3 109.5
H2E2 C2E1 H2E3 109.5
C4T C1T H1T1 109.5
C4T C1T H1T2 109.5
H1T1 C1T H1T2 109.5
C4T C1T H1T3 109.5
H1T1 C1T H1T3 109.5
H1T2 C1T H1T3 109.5
C3G C3D1 H3D1 109.5
C3G C3D1 H3D2 109.5
H3D1 C3D1 H3D2 109.5
C3G C3D1 H3D3 109.5
H3D1 C3D1 H3D3 109.5
H3D2 C3D1 H3D3 109.5
C2D C2E2 H2E4 109.5
C2D C2E2 H2E5 109.5
H2E4 C2E2 H2E5 109.5
C2D C2E2 H2E6 109.5
H2E4 C2E2 H2E6 109.5
H2E5 C2E2 H2E6 109.5
C5G C5D1 H5D4 109.5
C5G C5D1 H5D5 109.5
H5D4 C5D1 H5D5 109.5
C5G C5D1 H5D6 109.5
H5D4 C5D1 H5D6 109.5
H5D5 C5D1 H5D6 109.5
C1G C1D2 H1D4 109.5
C1G C1D2 H1D5 109.5
H1D4 C1D2 H1D5 109.5
C1G C1D2 H1D6 109.5
H1D4 C1D2 H1D6 109.5
H1D5 C1D2 H1D6 109.5
C4T C2T H2T1 109.5
C4T C2T H2T2 109.5
H2T1 C2T H2T2 109.5
C4T C2T H2T3 109.5
H2T1 C2T H2T3 109.5
H2T2 C2T H2T3 109.5
C4T C3T H3T1 109.5
C4T C3T H3T2 109.5
H3T1 C3T H3T2 109.5
C4T C3T H3T3 109.5
H3T1 C3T H3T3 109.5
H3T2 C3T H3T3 109.5
C9G C9D2 H9D4 109.5
C9G C9D2 H9D5 109.5
H9D4 C9D2 H9D5 109.5
C9G C9D2 H9D6 109.5
H9D4 C9D2 H9D6 109.5
H9D5 C9D2 H9D6 109.5
C3G C3D2 H3D4 109.5
C3G C3D2 H3D5 109.5
H3D4 C3D2 H3D5 109.5
C3G C3D2 H3D6 109.5
H3D4 C3D2 H3D6 109.5
H3D5 C3D2 H3D6 109.5
C10 O11 C11 120(2)
O10 C10 O11 117.4(18)
O10 C10 C10A 126(2)
O11 C10 C10A 116.8(18)
O11 C11 H11A 109.5
O11 C11 H11B 109.5
H11A C11 H11B 109.5
O11 C11 H11C 109.5
H11A C11 H11C 109.5
H11B C11 H11C 109.5

loop_
_geom_bond_atom_site_label_1
_geom_bond_atom_site_label_2
_geom_bond_distance
C10G N10 1.500(19)
C10G C10B 1.53(2)
C10G C10D 1.524(18)
C10G C1D0 1.55(2)
C10G H10G 0.9800
C10G H1G0 0.9800
C10D C20E 1.533(13)
C10D C10E 1.546(13)
C10D H1D0 0.9800
C10E H1A0 0.9600
C10E H1B0 0.9600
C10E H1C0 0.9600
C20E H20A 0.9600
C20E H20B 0.9600
C20E H20C 0.9600
C1D0 C2E0 1.536(14)
C1D0 C1E0 1.540(14)
C1D0 H10D 0.9800
C1E0 H1E1 0.9600
C1E0 H1E2 0.9600
C1E0 H1E3 0.9600
C2E0 H21E 0.9600
C2E0 H22E 0.9600
C2E0 H23E 0.9600
O2 C2 1.245(16)
O7 C7 1.226(13)
O4 C4 1.265(16)
C8A C8 1.49(2)
C8A C8B 1.493(18)
C8A H8A1 0.9700
C8A H8A2 0.9700
O5 C5 1.256(14)
N7 C6 1.318(16)
N7 C7A 1.474(15)
N7 H7 0.8600
N3 C2 1.310(17)
N3 C3A 1.430(15)
N3 H3 0.8600
C6A C6 1.485(18)
C6A C6B 1.56(2)
C6A H6A1 0.9700
C6A H6A2 0.9700
C3A C3 1.509(19)
C3A C3B 1.53(2)
C3A H3A 0.9800
N5 C4 1.289(17)
N5 C5A 1.467(15)
N5 H5 0.8600
O3 C3 1.269(14)
C5A C5 1.503(16)
C5A C5B 1.552(18)
C5A H5A 0.9800
O6 C6 1.237(15)
N1 C0 1.306(17)
N1 C1A 1.467(15)
N1 H1 0.8600
O C0 1.343(15)
O C4T 1.52(2)
N8 C7 1.303(15)
N8 C8G 1.482(14)
N8 H8 0.8600
O1 C1 1.249(15)
C7A C7 1.543(17)
C7A C7B 1.523(18)
C7A H7A 0.9800
N2 C1 1.348(18)
N2 C2G 1.459(18)
N2 H02 0.8600
O9 C9 1.219(14)
C1A C1 1.51(2)
C1A C1B 1.540(18)
C1A H1A 0.9800
N9 C8 1.360(18)
N9 C9A 1.420(15)
N9 H9 0.8600
C6G N6 1.476(15)
C6G C6D 1.482(18)
C6G C6B 1.508(18)
C6G H6G 0.9800
N6 C5 1.309(16)
N6 H6 0.8600
C2 C2A 1.520(18)
O12 C12 1.39(2)
C8G C8B 1.445(18)
C8G C8D 1.555(18)
C8G H8G 0.9800
N4 C3 1.298(16)
N4 C4G 1.414(16)
N4 H4 0.8600
N10 C9 1.256(16)
N10 H10 0.8600
C9 C9A 1.538(19)
C4A C4 1.511(18)
C4A C4B 1.52(2)
C4A H4A1 0.9700
C4A H4A2 0.9700
C2A C2B 1.54(2)
C2A H2A1 0.9700
C2A H2A2 0.9700
O8 C8 1.257(18)
C6D C6E2 1.46(2)
C6D C6E1 1.472(19)
C6D H6D 0.9800
O0 C0 1.204(15)
C3B C3G 1.50(2)
C3B H3B1 0.9700
C3B H3B2 0.9700
C7B C7G 1.528(18)
C7B H7B1 0.9700
C7B H7B2 0.9700
C10B C10A 1.491(15)
C10B H10A 0.9700
C10B H10B 0.9700
C8B H8B1 0.9700
C8B H8B2 0.9700
C1B C1G 1.49(2)
C1B H1B1 0.9700
C1B H1B2 0.9700
C2G C2B 1.50(2)
C2G C2D 1.57(2)
C2G H2G 0.9800
C4G C4B 1.53(2)
C4G C4D 1.58(2)
C4G H4G 0.9800
C8D C8E1 1.53(2)
C8D C8E2 1.51(2)
C8D H8D 0.9800
C9A C9B 1.58(2)
C9A H9A 0.9800
C4B H4B1 0.9700
C4B H4B2 0.9700
C2B H2B1 0.9700
C2B H2B2 0.9700
C9B C9G 1.49(2)
C9B H9B1 0.9700
C9B H9B2 0.9700
C5B C5G 1.48(2)
C5B H5B1 0.9700
C5B H5B2 0.9700
C6E1 H6E1 0.9600
C6E1 H6E2 0.9600
C6E1 H6E3 0.9600
C6B H6B1 0.9700
C6B H6B2 0.9700
C10A C10 1.524(16)
C10A H10C 0.9700
C10A H100 0.9700
C7G C7D2 1.520(16)
C7G C7D1 1.51(2)
C7G H7G 0.9800
C5G C5D2 1.506(17)
C5G C5D1 1.55(3)
C5G H5G 0.9800
C3G C3D2 1.505(18)
C3G C3D1 1.548(17)
C3G H3G 0.9800
C1G C1D2 1.52(3)
C1G C1D1 1.55(2)
C1G H1G 0.9800
C4D C4E1 1.54(2)
C4D C4E2 1.51(2)
C4D H4D 0.9800
C4T C2T 1.44(3)
C4T C3T 1.50(3)
C4T C1T 1.49(3)
C6E2 H6E4 0.9600
C6E2 H6E5 0.9600
C6E2 H6E6 0.9600
C2D C2E2 1.48(3)
C2D C2E1 1.57(3)
C2D H2D 0.9800
C8E2 H8E1 0.9600
C8E2 H8E2 0.9600
C8E2 H8E3 0.9600
C9G C9D2 1.49(3)
C9G C9D1 1.61(3)
C9G H9G 0.9800
C8E1 H8E4 0.9600
C8E1 H8E5 0.9600
C8E1 H8E6 0.9600
O10 C10 1.170(16)
C9D1 H9D1 0.9600
C9D1 H9D2 0.9600
C9D1 H9D3 0.9600
C4E2 H4E1 0.9600
C4E2 H4E2 0.9600
C4E2 H4E3 0.9600
C4E1 H4E4 0.9600
C4E1 H4E5 0.9600
C4E1 H4E6 0.9600
C7D1 H7D1 0.9600
C7D1 H7D2 0.9600
C7D1 H7D3 0.9600
C1D1 H1D1 0.9600
C1D1 H1D2 0.9600
C1D1 H1D3 0.9600
C7D2 H7D4 0.9600
C7D2 H7D5 0.9600
C7D2 H7D6 0.9600
C5D2 H5D1 0.9600
C5D2 H5D2 0.9600
C5D2 H5D3 0.9600
C2E1 H2E1 0.9600
C2E1 H2E2 0.9600
C2E1 H2E3 0.9600
C1T H1T1 0.9600
C1T H1T2 0.9600
C1T H1T3 0.9600
C3D1 H3D1 0.9600
C3D1 H3D2 0.9600
C3D1 H3D3 0.9600
C2E2 H2E4 0.9600
C2E2 H2E5 0.9600
C2E2 H2E6 0.9600
C5D1 H5D4 0.9600
C5D1 H5D5 0.9600
C5D1 H5D6 0.9600
C1D2 H1D4 0.9600
C1D2 H1D5 0.9600
C1D2 H1D6 0.9600
C2T H2T1 0.9600
C2T H2T2 0.9600
C2T H2T3 0.9600
C3T H3T1 0.9600
C3T H3T2 0.9600
C3T H3T3 0.9600
C9D2 H9D4 0.9600
C9D2 H9D5 0.9600
C9D2 H9D6 0.9600
C3D2 H3D4 0.9600
C3D2 H3D5 0.9600
C3D2 H3D6 0.9600
O13 C13 1.42(2)
O11 C10 1.325(16)
O11 C11 1.446(17)
C11 H11A 0.9600
C11 H11B 0.9600
C11 H11C 0.9600

loop_
_geom_torsion_atom_site_label_1
_geom_torsion_atom_site_label_2
_geom_torsion_atom_site_label_3
_geom_torsion_atom_site_label_4
_geom_torsion
N10 C10G C10D C20E -58(2)
C10B C10G C10D C20E 168.8(19)
C1D0 C10G C10D C20E -120(4)
N10 C10G C10D C10E 61(2)
C10B C10G C10D C10E -72(2)
C1D0 C10G C10D C10E -1(3)
N10 C10G C1D0 C2E0 -174(4)
C10B C10G C1D0 C2E0 74(4)
C10D C10G C1D0 C2E0 -45(4)
N10 C10G C1D0 C1E0 -71(4)
C10B C10G C1D0 C1E0 176(4)
C10D C10G C1D0 C1E0 57(5)
C2 N3 C3A C3 -68.6(16)
C2 N3 C3A C3B 165.8(12)
C4 N5 C5A C5 -65.3(16)
C4 N5 C5A C5B 169.7(12)
C6 N7 C7A C7 -86.8(14)
C6 N7 C7A C7B 148.1(11)
C0 N1 C1A C1 -75.7(15)
C0 N1 C1A C1B 160.7(14)
C6D C6G N6 C5 122.5(13)
C6B C6G N6 C5 -109.8(13)
C6G N6 C5 O5 5.5(19)
C6G N6 C5 C5A -175.2(10)
N5 C5A C5 O5 141.2(11)
C5B C5A C5 O5 -94.7(14)
N5 C5A C5 N6 -38.2(15)
C5B C5A C5 N6 86.0(12)
C3A N3 C2 O2 8.7(19)
C3A N3 C2 C2A -169.3(11)
C7 N8 C8G C8B -103.1(14)
C7 N8 C8G C8D 131.9(14)
C10B C10G N10 C9 -130.7(14)
C10D C10G N10 C9 93.5(16)
C1D0 C10G N10 C9 122(2)
C10G N10 C9 O9 4(2)
C10G N10 C9 C9A -177.7(12)
O2 C2 C2A C2B 58.2(17)
N3 C2 C2A C2B -123.7(14)
C8G N8 C7 O7 -2.8(19)
C8G N8 C7 C7A 179.7(11)
N7 C7A C7 O7 162.5(11)
C7B C7A C7 O7 -71.9(13)
N7 C7A C7 N8 -19.7(17)
C7B C7A C7 N8 105.8(13)
N6 C6G C6D C6E2 -46.4(17)
C6B C6G C6D C6E2 -171.1(13)
N6 C6G C6D C6E1 -173.8(12)
C6B C6G C6D C6E1 61.5(16)
C4G N4 C3 O3 -5(2)
C4G N4 C3 C3A 177.1(13)
N3 C3A C3 O3 153.9(12)
C3B C3A C3 O3 -81.8(15)
N3 C3A C3 N4 -28.0(19)
C3B C3A C3 N4 96.3(16)
C5A N5 C4 O4 8(2)
C5A N5 C4 C4A -175.6(10)
C4B C4A C4 O4 61.9(17)
C4B C4A C4 N5 -115.2(15)
N3 C3A C3B C3G -62.5(17)
C3 C3A C3B C3G 169.4(14)
C2G N2 C1 O1 -4.6(19)
C2G N2 C1 C1A -179.7(11)
N1 C1A C1 O1 155.9(11)
C1B C1A C1 O1 -80.2(15)
N1 C1A C1 N2 -28.8(17)
C1B C1A C1 N2 95.1(14)
C7A N7 C6 O6 6.3(18)
C7A N7 C6 C6A -175.6(11)
C6B C6A C6 O6 43.1(16)
C6B C6A C6 N7 -134.9(12)
C1A N1 C0 O0 7(2)
C1A N1 C0 O -175.5(12)
C4T O C0 O0 2(2)
C4T O C0 N1 -175.1(16)
N7 C7A C7B C7G -60.7(14)
C7 C7A C7B C7G 174.0(12)
N10 C10G C10B C10A 51.4(17)
C10D C10G C10B C10A -171.5(16)
C1D0 C10G C10B C10A 158(2)
N8 C8G C8B C8A 59.2(15)
C8D C8G C8B C8A -179.3(12)
C8 C8A C8B C8G 66.2(15)
C9A N9 C8 O8 9.9(17)
C9A N9 C8 C8A -170.8(10)
C8B C8A C8 O8 30.3(17)
C8B C8A C8 N9 -148.9(11)
N1 C1A C1B C1G -78.7(15)
C1 C1A C1B C1G 156.3(13)
C1 N2 C2G C2B -122.5(13)
C1 N2 C2G C2D 113.6(15)
C3 N4 C4G C4B -130.7(13)
C3 N4 C4G C4D 101.2(15)
C8B C8G C8D C8E1 -173.5(13)
N8 C8G C8D C8E1 -50.6(17)
C8B C8G C8D C8E2 61(2)
N8 C8G C8D C8E2 -176.1(16)
C8 N9 C9A C9 -99.8(14)
C8 N9 C9A C9B 139.8(12)
O9 C9 C9A N9 175.0(13)
N10 C9 C9A N9 -3.5(18)
O9 C9 C9A C9B -64.6(16)
N10 C9 C9A C9B 116.9(13)
N4 C4G C4B C4A 54.5(15)
C4D C4G C4B C4A -177.5(11)
C4 C4A C4B C4G 62.4(15)
N2 C2G C2B C2A 44.5(16)
C2D C2G C2B C2A 169.3(12)
C2 C2A C2B C2G 66.8(16)
N9 C9A C9B C9G -65.7(16)
C9 C9A C9B C9G 168.4(13)
N5 C5A C5B C5G -177.1(12)
C5 C5A C5B C5G 55.5(17)
N6 C6G C6B C6A 63.4(14)
C6D C6G C6B C6A -170.1(10)
C6 C6A C6B C6G 69.6(14)
C10G C10B C10A C10 175.2(18)
C7A C7B C7G C7D2 -52.1(19)
C7A C7B C7G C7D1 -178.0(13)
C5A C5B C5G C5D2 70.3(17)
C5A C5B C5G C5D1 -166.4(16)
C3A C3B C3G C3D2 -59(2)
C3A C3B C3G C3D1 175.5(15)
C1A C1B C1G C1D2 169.8(16)
C1A C1B C1G C1D1 -72(2)
N4 C4G C4D C4E1 64.6(19)
C4B C4G C4D C4E1 -63.0(18)
N4 C4G C4D C4E2 -173.6(13)
C4B C4G C4D C4E2 58.9(18)
C0 O C4T C2T -62(2)
C0 O C4T C3T 177.8(17)
C0 O C4T C1T 56(2)
N2 C2G C2D C2E2 -178.4(16)
C2B C2G C2D C2E2 57(2)
N2 C2G C2D C2E1 -57.6(19)
C2B C2G C2D C2E1 177.9(16)
C9A C9B C9G C9D2 -62(2)
C9A C9B C9G C9D1 176.9(14)
C11 O11 C10 O10 -4(4)
C11 O11 C10 C10A 179(2)
C10B C10A C10 O10 -23(4)
C10B C10A C10 O11 153(2)
